data_7023596
loop_
_publ_author_name
'Zou, Xiaoyan'
'Yan, Pengfei'
'Zhang, Juwen'
'Zhang, Fengming'
'Hou, Guangfeng'
'Li, Guangming'

_publ_section_title
;
 NIR luminescence and catalysis of multifarious salen type ytterbium
 complexes modulated by anions.
;
_journal_issue 36
_journal_name_full 'Dalton transactions (Cambridge, England : 2003)'
_journal_page_first 13190
_journal_page_last 13199
_journal_paper_doi 10.1039/c3dt51556g
_journal_volume 42
_journal_year 2013
_chemical_formula_sum 'C24 H41 Cl4 O20 Yb3'
_chemical_formula_weight 1310.49
_chemical_name_systematic
;
?
;
_space_group_IT_number 15
_symmetry_space_group_name_Hall '-C 2yc'
_symmetry_space_group_name_H-M 'C 1 2/c 1'
_atom_sites_solution_hydrogens geom
_atom_sites_solution_primary direct
_atom_sites_solution_secondary difmap
_audit_creation_method SHELXL-97
_cell_angle_alpha 90.00
_cell_angle_beta 115.1970(10)
_cell_angle_gamma 90.00
_cell_formula_units_Z 8
_cell_length_a 33.078(2)
_cell_length_b 17.9366(12)
_cell_length_c 17.3144(12)
_cell_measurement_temperature 293(2)
_cell_volume 9295.3(11)
_computing_structure_refinement 'SHELXL-97 (Sheldrick, 1997)'
_computing_structure_solution 'SHELXS-97 (Sheldrick, 1990)'
_diffrn_ambient_temperature 293(2)
_diffrn_measured_fraction_theta_full 0.997
_diffrn_measured_fraction_theta_max 0.997
_diffrn_radiation_monochromator graphite
_diffrn_radiation_source 'fine-focus sealed tube'
_diffrn_radiation_type MoK\a
_diffrn_radiation_wavelength 0.71073
_diffrn_reflns_av_R_equivalents 0.0300
_diffrn_reflns_av_sigmaI/netI 0.0327
_diffrn_reflns_limit_h_max 40
_diffrn_reflns_limit_h_min -27
_diffrn_reflns_limit_k_max 22
_diffrn_reflns_limit_k_min -22
_diffrn_reflns_limit_l_max 21
_diffrn_reflns_limit_l_min -21
_diffrn_reflns_number 29325
_diffrn_reflns_theta_full 26.03
_diffrn_reflns_theta_max 26.03
_diffrn_reflns_theta_min 1.64
_exptl_absorpt_coefficient_mu 6.280
_exptl_absorpt_correction_T_max 0.3095
_exptl_absorpt_correction_T_min 0.2910
_exptl_crystal_density_diffrn 1.873
_exptl_crystal_density_method 'not measured'
_exptl_crystal_F_000 4984
_exptl_crystal_size_max 0.26
_exptl_crystal_size_mid 0.25
_exptl_crystal_size_min 0.24
_refine_diff_density_max 2.909
_refine_diff_density_min -0.925
_refine_diff_density_rms 0.203
_refine_ls_extinction_method none
_refine_ls_goodness_of_fit_ref 1.075
_refine_ls_hydrogen_treatment mixed
_refine_ls_matrix_type full
_refine_ls_number_parameters 467
_refine_ls_number_reflns 9128
_refine_ls_number_restraints 25
_refine_ls_restrained_S_all 1.080
_refine_ls_R_factor_all 0.0506
_refine_ls_R_factor_gt 0.0394
_refine_ls_shift/su_max 0.116
_refine_ls_shift/su_mean 0.005
_refine_ls_structure_factor_coef Fsqd
_refine_ls_weighting_details 'calc w=1/[\s^2^(Fo^2^)+(0.0535P)^2^+147.9809P] where P=(Fo^2^+2Fc^2^)/3'
_refine_ls_weighting_scheme calc
_refine_ls_wR_factor_gt 0.1095
_refine_ls_wR_factor_ref 0.1161
_reflns_number_gt 7555
_reflns_number_total 9128
_reflns_threshold_expression >2sigma(I)
_cod_data_source_file c3dt51556g.txt
_cod_data_source_block zxy-5
_cod_original_cell_volume 9295.2(11)
_cod_original_sg_symbol_H-M C2/c
_cod_database_code 7023596

loop_
_symmetry_equiv_pos_as_xyz
'x, y, z'
'-x, y, -z+1/2'
'x+1/2, y+1/2, z'
'-x+1/2, y+1/2, -z+1/2'
'-x, -y, -z'
'x, -y, z-1/2'
'-x+1/2, -y+1/2, -z'
'x+1/2, -y+1/2, z-1/2'

loop_
_atom_site_label
_atom_site_type_symbol
_atom_site_fract_x
_atom_site_fract_y
_atom_site_fract_z
_atom_site_U_iso_or_equiv
_atom_site_adp_type
_atom_site_occupancy
_atom_site_symmetry_multiplicity
_atom_site_calc_flag
_atom_site_refinement_flags
C1 C -0.1490(3) 0.3573(5) -0.1438(5) 0.0316(18) Uani 1 1 d .
C2 C -0.1521(3) 0.2870(5) -0.1765(7) 0.043(2) Uani 1 1 d .
H2A H -0.1367 0.2478 -0.1409 0.080 Uiso 1 1 calc R
C3 C -0.1782(4) 0.2738(5) -0.2625(7) 0.052(3) Uani 1 1 d .
H3A H -0.1804 0.2259 -0.2845 0.080 Uiso 1 1 calc R
C4 C -0.2009(4) 0.3320(5) -0.3155(6) 0.048(2) Uani 1 1 d .
H4A H -0.2181 0.3233 -0.3733 0.080 Uiso 1 1 calc R
C5 C -0.1981(3) 0.4053(4) -0.2819(5) 0.0341(19) Uani 1 1 d .
C6 C -0.1721(3) 0.4176(4) -0.1953(5) 0.0269(17) Uani 1 1 d .
C7 C -0.2236(3) 0.4627(5) -0.3394(5) 0.036(2) Uani 1 1 d .
H7B H -0.2401 0.4489 -0.3960 0.043 Uiso 1 1 calc R
C8 C -0.1037(4) 0.3150(6) -0.0010(7) 0.064(3) Uani 1 1 d .
H8A H -0.0793 0.2959 -0.0114 0.080 Uiso 1 1 calc R
H8B H -0.1254 0.2763 -0.0108 0.080 Uiso 1 1 calc R
H8C H -0.0927 0.3318 0.0570 0.080 Uiso 1 1 calc R
C9 C -0.2227(3) 0.7737(4) -0.2960(5) 0.0270(17) Uani 1 1 d .
C10 C -0.2407(3) 0.8337(5) -0.3490(5) 0.036(2) Uani 1 1 d .
H10A H -0.2607 0.8262 -0.4056 0.080 Uiso 1 1 calc R
C11 C -0.2288(3) 0.9064(5) -0.3173(7) 0.047(2) Uani 1 1 d .
H11A H -0.2407 0.9470 -0.3532 0.080 Uiso 1 1 calc R
C12 C -0.1998(3) 0.9174(5) -0.2339(6) 0.043(2) Uani 1 1 d .
H12A H -0.1917 0.9657 -0.2137 0.080 Uiso 1 1 calc R
C13 C -0.1822(3) 0.8569(4) -0.1781(5) 0.0302(18) Uani 1 1 d .
C14 C -0.1930(2) 0.7834(4) -0.2092(5) 0.0232(15) Uani 1 1 d .
C15 C -0.1532(3) 0.8725(5) -0.0909(6) 0.043(2) Uani 1 1 d .
H15A H -0.1476 0.9227 -0.0767 0.051 Uiso 1 1 calc R
C16 C -0.2569(4) 0.6851(6) -0.4072(6) 0.061(3) Uani 1 1 d .
H16A H -0.2438 0.7087 -0.4409 0.080 Uiso 1 1 calc R
H16B H -0.2862 0.7051 -0.4224 0.080 Uiso 1 1 calc R
H16C H -0.2590 0.6324 -0.4176 0.080 Uiso 1 1 calc R
C17 C -0.0774(3) 0.6889(5) 0.1924(5) 0.036(2) Uani 1 1 d .
C18 C -0.0547(3) 0.7013(6) 0.2788(5) 0.049(3) Uani 1 1 d .
H18A H -0.0515 0.7497 0.3000 0.080 Uiso 1 1 calc R
C19 C -0.0365(4) 0.6424(7) 0.3342(6) 0.060(3) Uani 1 1 d .
H19A H -0.0213 0.6513 0.3924 0.080 Uiso 1 1 calc R
C20 C -0.0406(4) 0.5705(7) 0.3039(6) 0.057(3) Uani 1 1 d .
H20A H -0.0283 0.5314 0.3420 0.080 Uiso 1 1 calc R
C21 C -0.0634(3) 0.5554(5) 0.2153(5) 0.035(2) Uani 1 1 d .
C22 C -0.0812(3) 0.6152(5) 0.1590(5) 0.0283(18) Uani 1 1 d .
C23 C -0.0642(3) 0.4809(6) 0.1891(6) 0.043(2) Uani 1 1 d .
H23A H -0.0498 0.4460 0.2317 0.052 Uiso 1 1 calc R
C24 C -0.0948(4) 0.8176(6) 0.1629(7) 0.066(3) Uani 1 1 d .
H24A H -0.0643 0.8343 0.1845 0.080 Uiso 1 1 calc R
H24B H -0.1044 0.8185 0.2079 0.080 Uiso 1 1 calc R
H24C H -0.1134 0.8500 0.1175 0.080 Uiso 1 1 calc R
Cl1 Cl -0.18538(7) 0.44950(12) 0.02964(12) 0.0353(5) Uani 1 1 d .
Cl2 Cl 0.27694(7) 0.37496(11) 0.05983(13) 0.0333(4) Uani 1 1 d .
Cl3 Cl 0.01773(7) 0.37895(12) 0.08215(14) 0.0363(5) Uani 1 1 d .
Cl4 Cl -0.180(2) 0.096(3) -0.148(4) 0.0765(12) Uani 0.058(7) 1 d P
Yb1 Yb -0.189933(11) 0.601816(17) -0.206468(19) 0.02224(10) Uani 1 1 d .
Yb2 Yb -0.133466(11) 0.701002(18) -0.02061(2) 0.02444(10) Uani 1 1 d .
Yb3 Yb -0.126456(11) 0.508481(18) -0.016947(19) 0.02312(10) Uani 1 1 d .
O1 O -0.1240(2) 0.3759(3) -0.0574(4) 0.0382(14) Uani 1 1 d .
O2 O -0.16708(19) 0.4846(3) -0.1586(3) 0.0280(12) Uani 1 1 d .
O3 O -0.2298(2) 0.6988(3) -0.3193(3) 0.0359(14) Uani 1 1 d .
O4 O -0.17661(18) 0.7225(3) -0.1622(3) 0.0278(12) Uani 1 1 d .
O5 O -0.0980(2) 0.7426(3) 0.1308(4) 0.0438(16) Uani 1 1 d .
O6 O -0.1039(2) 0.6075(3) 0.0749(3) 0.0317(13) Uani 1 1 d .
O7 O -0.11801(17) 0.6089(3) -0.0962(3) 0.0236(11) Uani 1 1 d .
H7A H -0.0967 0.6189 -0.1099 0.080 Uiso 1 1 d R
O8 O -0.18175(17) 0.5985(3) -0.0683(3) 0.0214(11) Uani 1 1 d .
H8D H -0.2040 0.5872 -0.0581 0.080 Uiso 1 1 d R
O9 O -0.1477(2) 0.6121(3) -0.2837(4) 0.0383(14) Uani 1 1 d .
H9A H -0.1212 0.5947 -0.2633 0.046 Uiso 1 1 d R
H9B H -0.1586 0.6331 -0.3323 0.046 Uiso 1 1 d R
O10 O -0.26215(19) 0.6006(3) -0.2221(4) 0.0340(13) Uani 1 1 d .
H10C H -0.2832 0.5904 -0.2634 0.080 Uiso 1 1 d R
H10B H -0.2730 0.5963 -0.1856 0.080 Uiso 1 1 d R
O11 O -0.0643(2) 0.7344(3) -0.0071(4) 0.0427(15) Uani 1 1 d .
H11B H -0.0537 0.7397 -0.0441 0.080 Uiso 1 1 d R
H11C H -0.0438 0.7261 0.0417 0.080 Uiso 1 1 d R
O12 O -0.1946(2) 0.7333(3) 0.0007(4) 0.0408(15) Uani 1 1 d .
H12B H -0.2146 0.7018 -0.0040 0.080 Uiso 1 1 d R
H12C H -0.2019 0.7736 0.0167 0.080 Uiso 1 1 d R
O13 O -0.0567(2) 0.4933(3) -0.0128(4) 0.0405(15) Uani 1 1 d .
H13B H -0.0595 0.4950 -0.0641 0.080 Uiso 1 1 d R
H13A H -0.0417 0.5302 0.0145 0.080 Uiso 1 1 d R
O16 O -0.0819(2) 0.4577(3) 0.1158(4) 0.0409(15) Uani 1 1 d .
O17 O -0.1351(2) 0.8283(3) -0.0327(4) 0.0409(15) Uani 1 1 d .
O18 O -0.2260(2) 0.5274(3) -0.3219(3) 0.0337(13) Uani 1 1 d .
O19 O -0.1119(9) 0.7275(16) -0.2902(18) 0.294(12) Uani 1 1 d U
O20 O 0.0188(4) 0.1406(7) -0.0614(9) 0.136(5) Uani 1 1 d DU
O21 O -0.3535(10) 0.6049(16) -0.578(2) 0.315(15) Uani 1 1 d U
O22 O -0.0392(13) 0.155(3) 0.016(3) 0.51(3) Uani 1 1 d DU
Cl4' Cl -0.14731(12) 0.09423(18) -0.1168(2) 0.0765(12) Uani 0.942(7) 1 d P

loop_
_atom_site_aniso_label
_atom_site_aniso_U_11
_atom_site_aniso_U_22
_atom_site_aniso_U_33
_atom_site_aniso_U_23
_atom_site_aniso_U_13
_atom_site_aniso_U_12
C1 0.031(5) 0.030(4) 0.038(4) -0.001(3) 0.018(4) 0.000(3)
C2 0.043(6) 0.024(4) 0.065(6) 0.002(4) 0.025(5) 0.005(4)
C3 0.062(7) 0.020(4) 0.078(7) -0.015(5) 0.032(6) -0.008(4)
C4 0.060(7) 0.043(6) 0.040(5) -0.020(4) 0.020(5) -0.012(5)
C5 0.043(5) 0.029(4) 0.034(4) -0.007(3) 0.020(4) -0.005(4)
C6 0.036(5) 0.019(4) 0.027(4) -0.005(3) 0.015(3) 0.000(3)
C7 0.036(5) 0.041(5) 0.030(4) 0.000(4) 0.014(4) -0.005(4)
C8 0.092(9) 0.036(5) 0.049(6) 0.010(5) 0.015(6) 0.022(6)
C9 0.027(4) 0.028(4) 0.031(4) 0.005(3) 0.017(3) 0.002(3)
C10 0.040(5) 0.042(5) 0.028(4) 0.009(4) 0.015(4) 0.006(4)
C11 0.051(6) 0.033(5) 0.054(6) 0.016(4) 0.019(5) 0.014(4)
C12 0.049(6) 0.029(4) 0.053(6) 0.006(4) 0.022(5) 0.002(4)
C13 0.029(4) 0.021(4) 0.040(4) 0.002(3) 0.014(4) 0.003(3)
C14 0.019(4) 0.026(4) 0.027(4) 0.009(3) 0.012(3) 0.007(3)
C15 0.044(6) 0.032(5) 0.047(5) -0.003(4) 0.014(4) -0.002(4)
C16 0.092(9) 0.044(6) 0.032(5) 0.006(4) 0.012(5) 0.007(6)
C17 0.033(5) 0.048(5) 0.022(4) 0.003(4) 0.007(3) 0.000(4)
C18 0.052(6) 0.068(7) 0.023(4) -0.013(4) 0.009(4) -0.007(5)
C19 0.055(7) 0.087(9) 0.024(5) -0.007(5) 0.001(4) 0.004(6)
C20 0.051(6) 0.082(8) 0.027(5) 0.016(5) 0.007(4) 0.013(6)
C21 0.029(5) 0.053(6) 0.025(4) 0.009(4) 0.011(3) 0.006(4)
C22 0.028(4) 0.039(5) 0.017(3) -0.004(3) 0.008(3) -0.006(3)
C23 0.037(5) 0.049(6) 0.035(5) 0.011(4) 0.008(4) 0.004(4)
C24 0.098(10) 0.052(6) 0.040(6) -0.018(5) 0.023(6) -0.011(6)
Cl1 0.0359(11) 0.0438(12) 0.0288(10) 0.0068(8) 0.0162(8) 0.0004(9)
Cl2 0.0349(11) 0.0340(10) 0.0349(10) -0.0043(8) 0.0184(9) 0.0036(9)
Cl3 0.0304(11) 0.0397(11) 0.0409(11) 0.0102(9) 0.0172(9) 0.0080(9)
Cl4 0.058(2) 0.0559(19) 0.084(2) 0.0129(16) -0.0002(18) -0.0047(15)
Yb1 0.02587(19) 0.02297(17) 0.01694(16) 0.00010(12) 0.00822(13) 0.00306(13)
Yb2 0.02644(19) 0.02258(18) 0.02241(17) -0.00260(12) 0.00859(14) 0.00133(13)
Yb3 0.02530(19) 0.02326(17) 0.01988(16) 0.00305(12) 0.00873(13) 0.00442(13)
O1 0.044(4) 0.033(3) 0.041(3) 0.007(3) 0.020(3) 0.009(3)
O2 0.039(3) 0.024(3) 0.021(3) -0.004(2) 0.013(2) 0.004(2)
O3 0.044(4) 0.035(3) 0.026(3) 0.003(2) 0.012(3) 0.002(3)
O4 0.034(3) 0.019(3) 0.028(3) 0.003(2) 0.010(2) 0.005(2)
O5 0.055(4) 0.037(3) 0.038(3) -0.010(3) 0.018(3) -0.001(3)
O6 0.036(3) 0.036(3) 0.018(3) 0.003(2) 0.006(2) 0.003(2)
O7 0.023(3) 0.025(3) 0.021(2) 0.003(2) 0.007(2) 0.004(2)
O8 0.022(3) 0.023(3) 0.022(2) 0.000(2) 0.011(2) 0.002(2)
O9 0.035(3) 0.056(4) 0.023(3) -0.002(3) 0.011(3) 0.002(3)
O10 0.030(3) 0.045(4) 0.028(3) -0.006(2) 0.013(2) 0.001(3)
O11 0.030(3) 0.045(4) 0.054(4) -0.007(3) 0.018(3) -0.002(3)
O12 0.040(4) 0.032(3) 0.061(4) -0.018(3) 0.031(3) -0.003(3)
O13 0.031(3) 0.042(4) 0.051(4) 0.017(3) 0.021(3) 0.012(3)
O16 0.041(4) 0.040(3) 0.034(3) 0.015(3) 0.009(3) 0.008(3)
O17 0.044(4) 0.030(3) 0.040(3) -0.004(3) 0.010(3) 0.000(3)
O18 0.046(4) 0.031(3) 0.025(3) -0.004(2) 0.016(3) -0.003(3)
O19 0.294(15) 0.339(15) 0.277(15) -0.021(9) 0.149(10) 0.003(9)
O20 0.120(8) 0.118(7) 0.167(9) -0.029(7) 0.058(6) -0.053(6)
O21 0.291(17) 0.357(17) 0.304(17) -0.004(9) 0.134(11) -0.017(9)
O22 0.50(3) 0.49(3) 0.53(3) -0.005(10) 0.216(14) 0.008(10)
Cl4' 0.058(2) 0.0559(19) 0.084(2) 0.0129(16) -0.0002(18) -0.0047(15)

loop_
_atom_type_symbol
_atom_type_description
_atom_type_scat_dispersion_real
_atom_type_scat_dispersion_imag
_atom_type_scat_source
C C 0.0033 0.0016 'International Tables Vol C Tables 4.2.6.8 and 6.1.1.4'
H H 0.0000 0.0000 'International Tables Vol C Tables 4.2.6.8 and 6.1.1.4'
Cl Cl 0.1484 0.1585 'International Tables Vol C Tables 4.2.6.8 and 6.1.1.4'
O O 0.0106 0.0060 'International Tables Vol C Tables 4.2.6.8 and 6.1.1.4'
Yb Yb -0.3850 5.5486 'International Tables Vol C Tables 4.2.6.8 and 6.1.1.4'

loop_
_geom_angle_atom_site_label_1
_geom_angle_atom_site_label_2
_geom_angle_atom_site_label_3
_geom_angle
C2 C1 C6 121.5(8)
C2 C1 O1 124.4(8)
C6 C1 O1 114.0(7)
C1 C2 C3 120.3(9)
C1 C2 H2A 119.9
C3 C2 H2A 119.9
C4 C3 C2 119.8(8)
C4 C3 H3A 120.1
C2 C3 H3A 120.1
C3 C4 C5 120.2(9)
C3 C4 H4A 119.9
C5 C4 H4A 119.9
C6 C5 C4 119.3(8)
C6 C5 C7 123.1(7)
C4 C5 C7 117.6(8)
O2 C6 C5 123.3(7)
O2 C6 C1 117.9(7)
C5 C6 C1 118.8(7)
O18 C7 C5 126.7(8)
O18 C7 H7B 116.6
C5 C7 H7B 116.6
O1 C8 H8A 109.5
O1 C8 H8B 109.5
H8A C8 H8B 109.5
O1 C8 H8C 109.5
H8A C8 H8C 109.5
H8B C8 H8C 109.5
C10 C9 O3 126.1(7)
C10 C9 C14 121.4(7)
O3 C9 C14 112.5(6)
C9 C10 C11 119.8(8)
C9 C10 H10A 120.1
C11 C10 H10A 120.1
C12 C11 C10 120.1(8)
C12 C11 H11A 119.9
C10 C11 H11A 119.9
C11 C12 C13 120.9(9)
C11 C12 H12A 119.5
C13 C12 H12A 119.5
C12 C13 C14 119.8(8)
C12 C13 C15 118.0(8)
C14 C13 C15 122.2(7)
O4 C14 C13 124.2(7)
O4 C14 C9 117.8(7)
C13 C14 C9 118.0(7)
O17 C15 C13 128.1(8)
O17 C15 H15A 116.0
C13 C15 H15A 116.0
O3 C16 H16A 109.5
O3 C16 H16B 109.5
H16A C16 H16B 109.5
O3 C16 H16C 109.5
H16A C16 H16C 109.5
H16B C16 H16C 109.5
C18 C17 O5 126.0(9)
C18 C17 C22 120.2(8)
O5 C17 C22 113.8(7)
C17 C18 C19 120.4(10)
C17 C18 H18A 119.8
C19 C18 H18A 119.8
C20 C19 C18 120.6(9)
C20 C19 H19A 119.7
C18 C19 H19A 119.7
C19 C20 C21 120.8(9)
C19 C20 H20A 119.6
C21 C20 H20A 119.6
C22 C21 C23 123.9(8)
C22 C21 C20 118.6(9)
C23 C21 C20 117.3(8)
O6 C22 C21 123.8(7)
O6 C22 C17 116.8(7)
C21 C22 C17 119.3(7)
O16 C23 C21 126.4(8)
O16 C23 H23A 116.8
C21 C23 H23A 116.8
O5 C24 H24A 109.5
O5 C24 H24B 109.5
H24A C24 H24B 109.5
O5 C24 H24C 109.5
H24A C24 H24C 109.5
H24B C24 H24C 109.5
O2 Yb1 O18 75.26(19)
O2 Yb1 O4 140.51(19)
O18 Yb1 O4 143.94(19)
O2 Yb1 O10 101.7(2)
O18 Yb1 O10 76.1(2)
O4 Yb1 O10 95.3(2)
O2 Yb1 O8 73.82(17)
O18 Yb1 O8 133.42(19)
O4 Yb1 O8 75.71(18)
O10 Yb1 O8 77.07(19)
O2 Yb1 O9 95.5(2)
O18 Yb1 O9 76.0(2)
O4 Yb1 O9 92.4(2)
O10 Yb1 O9 142.1(2)
O8 Yb1 O9 140.61(19)
O2 Yb1 O7 71.72(18)
O18 Yb1 O7 136.13(19)
O4 Yb1 O7 71.90(18)
O10 Yb1 O7 138.27(19)
O8 Yb1 O7 61.40(18)
O9 Yb1 O7 79.22(19)
O2 Yb1 O3 154.58(18)
O18 Yb1 O3 79.5(2)
O4 Yb1 O3 64.46(18)
O10 Yb1 O3 74.9(2)
O8 Yb1 O3 128.04(18)
O9 Yb1 O3 75.1(2)
O7 Yb1 O3 127.57(18)
O2 Yb1 Yb2 99.99(13)
O18 Yb1 Yb2 175.05(14)
O4 Yb1 Yb2 40.94(13)
O10 Yb1 Yb2 103.82(14)
O8 Yb1 Yb2 42.51(12)
O9 Yb1 Yb2 106.12(14)
O7 Yb1 Yb2 41.46(12)
O3 Yb1 Yb2 105.29(13)
O2 Yb1 Yb3 40.21(13)
O18 Yb1 Yb3 115.26(14)
O4 Yb1 Yb3 100.78(13)
O10 Yb1 Yb3 106.69(14)
O8 Yb1 Yb3 41.16(12)
O9 Yb1 Yb3 108.22(15)
O7 Yb1 Yb3 42.22(12)
O3 Yb1 Yb3 165.19(13)
Yb2 Yb1 Yb3 59.909(10)
O6 Yb2 O11 91.0(2)
O6 Yb2 O12 102.0(2)
O11 Yb2 O12 146.9(2)
O6 Yb2 O4 141.89(19)
O11 Yb2 O4 101.9(2)
O12 Yb2 O4 86.5(2)
O6 Yb2 O17 142.3(2)
O11 Yb2 O17 74.4(2)
O12 Yb2 O17 76.9(2)
O4 Yb2 O17 75.8(2)
O6 Yb2 O7 75.59(19)
O11 Yb2 O7 77.9(2)
O12 Yb2 O7 134.6(2)
O4 Yb2 O7 72.46(17)
O17 Yb2 O7 131.8(2)
O6 Yb2 O8 72.13(18)
O11 Yb2 O8 138.28(19)
O12 Yb2 O8 74.78(19)
O4 Yb2 O8 74.55(18)
O17 Yb2 O8 139.82(19)
O7 Yb2 O8 61.20(18)
O6 Yb2 O5 65.8(2)
O11 Yb2 O5 79.1(2)
O12 Yb2 O5 78.9(2)
O4 Yb2 O5 151.59(19)
O17 Yb2 O5 77.3(2)
O7 Yb2 O5 134.16(19)
O8 Yb2 O5 123.49(19)
O6 Yb2 Yb1 101.13(14)
O11 Yb2 Yb1 110.64(16)
O12 Yb2 Yb1 96.68(15)
O4 Yb2 Yb1 40.76(13)
O17 Yb2 Yb1 116.52(15)
O7 Yb2 Yb1 42.31(12)
O8 Yb2 Yb1 41.36(12)
O5 Yb2 Yb1 164.47(15)
O6 Yb2 Yb3 40.74(13)
O11 Yb2 Yb3 101.78(15)
O12 Yb2 Yb3 107.91(15)
O4 Yb2 Yb3 101.21(13)
O17 Yb2 Yb3 174.28(17)
O7 Yb2 Yb3 42.50(12)
O8 Yb2 Yb3 41.70(12)
O5 Yb2 Yb3 106.40(15)
Yb1 Yb2 Yb3 60.503(9)
O6 Yb2 H11C 77.0
O11 Yb2 H11C 16.4
O12 Yb2 H11C 141.7
O4 Yb2 H11C 118.3
O17 Yb2 H11C 81.4
O7 Yb2 H11C 82.9
O8 Yb2 H11C 137.1
O5 Yb2 H11C 65.6
Yb1 Yb2 H11C 121.3
Yb3 Yb2 H11C 96.0
O2 Yb3 O6 139.66(18)
O2 Yb3 O13 97.8(2)
O6 Yb3 O13 92.5(2)
O2 Yb3 O8 73.17(18)
O6 Yb3 O8 72.29(18)
O13 Yb3 O8 135.61(19)
O2 Yb3 O16 145.7(2)
O6 Yb3 O16 74.6(2)
O13 Yb3 O16 73.6(2)
O8 Yb3 O16 135.8(2)
O2 Yb3 O7 71.21(18)
O6 Yb3 O7 74.12(18)
O13 Yb3 O7 75.00(19)
O8 Yb3 O7 60.84(18)
O16 Yb3 O7 134.0(2)
O2 Yb3 O1 66.00(19)
O6 Yb3 O1 153.78(19)
O13 Yb3 O1 75.1(2)
O8 Yb3 O1 132.34(19)
O16 Yb3 O1 79.7(2)
O7 Yb3 O1 122.74(18)
O2 Yb3 Cl1 94.61(15)
O6 Yb3 Cl1 99.45(16)
O13 Yb3 Cl1 144.12(15)
O8 Yb3 Cl1 80.23(13)
O16 Yb3 Cl1 77.24(17)
O7 Yb3 Cl1 140.82(13)
O1 Yb3 Cl1 79.61(15)
O2 Yb3 Yb2 99.40(13)
O6 Yb3 Yb2 40.27(13)
O13 Yb3 Yb2 100.22(15)
O8 Yb3 Yb2 42.36(12)
O16 Yb3 Yb2 114.75(16)
O7 Yb3 Yb2 41.30(12)
O1 Yb3 Yb2 163.33(14)
Cl1 Yb3 Yb2 110.77(5)
O2 Yb3 Yb1 39.94(13)
O6 Yb3 Yb1 99.75(13)
O13 Yb3 Yb1 106.34(15)
O8 Yb3 Yb1 40.68(12)
O16 Yb3 Yb1 174.32(16)
O7 Yb3 Yb1 41.87(12)
O1 Yb3 Yb1 105.86(14)
Cl1 Yb3 Yb1 104.74(5)
Yb2 Yb3 Yb1 59.588(9)
O2 Yb3 H8D 76.1
O6 Yb3 H8D 76.9
O13 Yb3 H8D 152.4
O8 Yb3 H8D 16.8
O16 Yb3 H8D 126.0
O7 Yb3 H8D 77.5
O1 Yb3 H8D 123.9
Cl1 Yb3 H8D 63.5
Yb2 Yb3 H8D 55.5
Yb1 Yb3 H8D 52.1
O2 Yb3 H13B 80.8
O6 Yb3 H13B 102.4
O13 Yb3 H13B 17.7
O8 Yb3 H13B 124.6
O16 Yb3 H13B 90.5
O7 Yb3 H13B 64.7
O1 Yb3 H13B 72.4
Cl1 Yb3 H13B 151.0
Yb2 Yb3 H13B 98.2
Yb1 Yb3 H13B 90.1
H8D Yb3 H13B 140.4
O2 Yb3 H13A 109.7
O6 Yb3 H13A 74.9
O13 Yb3 H13A 17.8
O8 Yb3 H13A 124.8
O16 Yb3 H13A 71.6
O7 Yb3 H13A 68.2
O1 Yb3 H13A 92.3
Cl1 Yb3 H13A 148.8
Yb2 Yb3 H13A 85.0
Yb1 Yb3 H13A 106.5
H8D Yb3 H13A 140.2
H13B Yb3 H13A 30.1
C1 O1 C8 115.9(7)
C1 O1 Yb3 116.8(5)
C8 O1 Yb3 126.9(6)
C6 O2 Yb1 134.9(5)
C6 O2 Yb3 125.2(5)
Yb1 O2 Yb3 99.85(19)
C9 O3 C16 115.4(6)
C9 O3 Yb1 118.1(4)
C16 O3 Yb1 126.4(5)
C14 O4 Yb1 127.2(5)
C14 O4 Yb2 134.4(5)
Yb1 O4 Yb2 98.30(19)
C17 O5 C24 114.9(7)
C17 O5 Yb2 117.4(5)
C24 O5 Yb2 127.6(6)
C22 O6 Yb2 126.1(5)
C22 O6 Yb3 134.9(5)
Yb2 O6 Yb3 99.0(2)
Yb2 O7 Yb1 96.22(19)
Yb2 O7 Yb3 96.20(19)
Yb1 O7 Yb3 95.91(19)
Yb2 O7 H7A 114.7
Yb1 O7 H7A 117.3
Yb3 O7 H7A 129.9
Yb1 O8 Yb3 98.16(18)
Yb1 O8 Yb2 96.13(18)
Yb3 O8 Yb2 95.94(18)
Yb1 O8 H8D 119.6
Yb3 O8 H8D 111.5
Yb2 O8 H8D 129.3
Yb1 O9 H9A 119.9
Yb1 O9 H9B 120.0
H9A O9 H9B 120.1
Yb1 O10 H10C 126.2
Yb1 O10 H10B 131.4
H10C O10 H10B 99.6
Yb2 O11 H11B 131.8
Yb2 O11 H11C 113.7
H11B O11 H11C 110.9
Yb2 O12 H12B 121.7
Yb2 O12 H12C 131.7
H12B O12 H12C 106.5
Yb3 O13 H13B 107.4
Yb3 O13 H13A 105.6
H13B O13 H13A 109.6
C23 O16 Yb3 135.7(6)
C15 O17 Yb2 135.0(6)
C7 O18 Yb1 135.8(6)

loop_
_geom_bond_atom_site_label_1
_geom_bond_atom_site_label_2
_geom_bond_distance
C1 C2 1.368(12)
C1 C6 1.403(11)
C1 O1 1.408(10)
C2 C3 1.387(14)
C2 H2A 0.9300
C3 C4 1.382(14)
C3 H3A 0.9300
C4 C5 1.424(12)
C4 H4A 0.9300
C5 C6 1.391(11)
C5 C7 1.432(12)
C6 O2 1.337(9)
C7 O18 1.210(10)
C7 H7B 0.9300
C8 O1 1.428(11)
C8 H8A 0.9600
C8 H8B 0.9600
C8 H8C 0.9600
C9 C10 1.374(11)
C9 O3 1.394(9)
C9 C14 1.413(10)
C10 C11 1.404(13)
C10 H10A 0.9300
C11 C12 1.366(14)
C11 H11A 0.9300
C12 C13 1.404(12)
C12 H12A 0.9300
C13 C14 1.410(11)
C13 C15 1.430(12)
C14 O4 1.333(9)
C15 O17 1.221(11)
C15 H15A 0.9300
C16 O3 1.419(11)
C16 H16A 0.9600
C16 H16B 0.9600
C16 H16C 0.9600
C17 C18 1.377(11)
C17 O5 1.382(10)
C17 C22 1.428(12)
C18 C19 1.381(15)
C18 H18A 0.9300
C19 C20 1.376(17)
C19 H19A 0.9300
C20 C21 1.417(12)
C20 H20A 0.9300
C21 C22 1.399(11)
C21 C23 1.407(13)
C22 O6 1.332(9)
C23 O16 1.222(11)
C23 H23A 0.9300
C24 O5 1.442(11)
C24 H24A 0.9600
C24 H24B 0.9600
C24 H24C 0.9600
Cl1 Yb3 2.628(2)
Cl4 Cl4' 0.98(6)
Yb1 O2 2.268(5)
Yb1 O18 2.273(5)
Yb1 O4 2.275(5)
Yb1 O10 2.287(6)
Yb1 O8 2.292(5)
Yb1 O9 2.317(6)
Yb1 O7 2.335(5)
Yb1 O3 2.528(5)
Yb1 Yb2 3.4484(5)
Yb1 Yb3 3.4803(5)
Yb2 O6 2.264(5)
Yb2 O11 2.278(6)
Yb2 O12 2.280(6)
Yb2 O4 2.283(5)
Yb2 O17 2.291(6)
Yb2 O7 2.297(5)
Yb2 O8 2.344(5)
Yb2 O5 2.487(6)
Yb2 Yb3 3.4597(5)
Yb2 H11C 2.7285
Yb3 O2 2.280(5)
Yb3 O6 2.286(5)
Yb3 O13 2.294(6)
Yb3 O8 2.314(5)
Yb3 O16 2.324(6)
Yb3 O7 2.351(5)
Yb3 O1 2.490(6)
Yb3 H8D 2.7424
Yb3 H13B 2.6758
Yb3 H13A 2.6481
O7 H7A 0.8530
O8 H8D 0.8501
O9 H9A 0.8526
O9 H9B 0.8496
O10 H10C 0.7782
O10 H10B 0.8528
O11 H11B 0.8562
O11 H11C 0.8433
O12 H12B 0.8466
O12 H12C 0.8455
O13 H13B 0.8519
O13 H13A 0.8420
